data_7123582
loop_
_publ_author_name
'Lux, Michaelyn C.'
'Boby, Melissa L.'
'Brooks, Joshua L.'
'Tan, Derek S.'

_publ_section_title
;
 Synthesis of bicyclic ethers by a palladium-catalyzed oxidative
 cyclization-redox relay-\p-allyl-Pd cyclization cascade reaction.
;
_journal_name_full 'Chemical communications (Cambridge, England)'
_journal_paper_doi 10.1039/c9cc03775f
_journal_year 2019
_chemical_absolute_configuration R,R,R
_chemical_formula_moiety 'C20 H20 O2'
_chemical_formula_sum 'C20 H20 O2'
_chemical_formula_weight 292.36
_chemical_name_systematic (2R,4aR,9bR)-4a-methyl-2-((E)-styryl)-3,4,4a,9b-tetrahydro-2H-pyrano[3,2-b]benzofuran
_space_group_crystal_system monoclinic
_space_group_IT_number 5
_space_group_name_Hall 'C 2y'
_space_group_name_H-M_alt 'C 1 2 1'
_symmetry_space_group_name_Hall 'C 2y'
_symmetry_space_group_name_H-M 'C 1 2 1'
_atom_sites_solution_hydrogens difmap
_atom_sites_solution_primary direct
_atom_sites_solution_secondary direct
_audit_creation_method SHELXL-2016/6
_audit_update_record
;
2018-07-03 deposited with the CCDC.    2019-05-17 downloaded from the CCDC.
;
_cell_angle_alpha 90
_cell_angle_beta 103.573(2)
_cell_angle_gamma 90
_cell_formula_units_Z 4
_cell_length_a 16.7276(7)
_cell_length_b 5.4692(2)
_cell_length_c 17.8067(8)
_cell_measurement_reflns_used 9409
_cell_measurement_temperature 200(2)
_cell_measurement_theta_max 70.90
_cell_measurement_theta_min 2.55
_cell_volume 1583.58(11)
_computing_cell_refinement 'Bruker SAINT'
_computing_data_collection 'Bruker APEX3'
_computing_data_reduction 'Bruker SAINT'
_computing_molecular_graphics 'Diamond 3.0'
_computing_structure_refinement 'SHELXL-2016/6 (Sheldrick, 2016)'
_computing_structure_solution 'SHELXT 2014/5 (Sheldrick, 2014)'
_diffrn_ambient_temperature 200(2)
_diffrn_measured_fraction_theta_full 1.000
_diffrn_measured_fraction_theta_max 0.997
_diffrn_measurement_device_type 'Bruker APEX-II CCD'
_diffrn_measurement_method '\f and \w scans'
_diffrn_radiation_type CuK\a
_diffrn_radiation_wavelength 1.54178
_diffrn_reflns_av_R_equivalents 0.0364
_diffrn_reflns_av_unetI/netI 0.0171
_diffrn_reflns_Laue_measured_fraction_full 1.000
_diffrn_reflns_Laue_measured_fraction_max 0.997
_diffrn_reflns_limit_h_max 20
_diffrn_reflns_limit_h_min -20
_diffrn_reflns_limit_k_max 6
_diffrn_reflns_limit_k_min -6
_diffrn_reflns_limit_l_max 21
_diffrn_reflns_limit_l_min -21
_diffrn_reflns_number 29320
_diffrn_reflns_point_group_measured_fraction_full 0.998
_diffrn_reflns_point_group_measured_fraction_max 0.993
_diffrn_reflns_theta_full 66.500
_diffrn_reflns_theta_max 70.939
_diffrn_reflns_theta_min 2.553
_diffrn_source ImuS
_exptl_absorpt_coefficient_mu 0.611
_exptl_absorpt_correction_T_max 0.753
_exptl_absorpt_correction_T_min 0.604
_exptl_absorpt_correction_type multi-scan
_exptl_absorpt_process_details
;
 SADABS 2016/2: Krause, L., Herbst-Irmer, R., Sheldrick G.M. & Stalke D.,
 J. Appl. Cryst. 48 (2015) 3-10
;
_exptl_crystal_colour colorless
_exptl_crystal_density_diffrn 1.226
_exptl_crystal_description irregular
_exptl_crystal_F_000 624
_exptl_crystal_size_max 0.239
_exptl_crystal_size_mid 0.109
_exptl_crystal_size_min 0.058
_refine_diff_density_max 0.189
_refine_diff_density_min -0.106
_refine_diff_density_rms 0.024
_refine_ls_abs_structure_details
;
 Flack x determined using 1273 quotients [(I+)-(I-)]/[(I+)+(I-)]
 (Parsons, Flack and Wagner, Acta Cryst. B69 (2013) 249-259).
;
_refine_ls_abs_structure_Flack 0.1(2)
_refine_ls_extinction_method none
_refine_ls_goodness_of_fit_ref 1.067
_refine_ls_hydrogen_treatment refall
_refine_ls_matrix_type full
_refine_ls_number_parameters 279
_refine_ls_number_reflns 3045
_refine_ls_number_restraints 1
_refine_ls_restrained_S_all 1.067
_refine_ls_R_factor_all 0.0335
_refine_ls_R_factor_gt 0.0325
_refine_ls_shift/su_max 0.000
_refine_ls_shift/su_mean 0.000
_refine_ls_structure_factor_coef Fsqd
_refine_ls_weighting_details 'w=1/[\s^2^(Fo^2^)+(0.0528P)^2^+0.4583P] where P=(Fo^2^+2Fc^2^)/3'
_refine_ls_weighting_scheme calc
_refine_ls_wR_factor_gt 0.0879
_refine_ls_wR_factor_ref 0.0888
_reflns_Friedel_coverage 0.790
_reflns_Friedel_fraction_full 0.996
_reflns_Friedel_fraction_max 0.987
_reflns_number_gt 2948
_reflns_number_total 3045
_reflns_threshold_expression 'I > 2\s(I)'
_cod_data_source_file c9cc03775f2.cif
_cod_data_source_block cu_B_0m_a
_cod_database_code 7123582
_shelx_shelxl_version_number 2016/6
_shelx_space_group_comment
;
The symmetry employed for this shelxl refinement is uniquely defined
by the following loop, which should always be used as a source of
symmetry information in preference to the above space-group names.
They are only intended as comments.
;

loop_
_space_group_symop_operation_xyz
'x, y, z'
'-x, y, -z'
'x+1/2, y+1/2, z'
'-x+1/2, y+1/2, -z'

loop_
_atom_site_label
_atom_site_type_symbol
_atom_site_fract_x
_atom_site_fract_y
_atom_site_fract_z
_atom_site_U_iso_or_equiv
_atom_site_adp_type
_atom_site_occupancy
_atom_site_site_symmetry_order
_atom_site_calc_flag
O1 O 0.49790(9) 0.7426(3) 0.86715(8) 0.0381(4) Uani 1 1 d
O2 O 0.40874(8) 0.4459(3) 0.72383(8) 0.0358(3) Uani 1 1 d
C1 C 0.42280(12) 0.6952(4) 0.88130(11) 0.0343(4) Uani 1 1 d
C2 C 0.38271(15) 0.8455(5) 0.92355(13) 0.0438(5) Uani 1 1 d
C3 C 0.30477(15) 0.7723(5) 0.92955(13) 0.0486(6) Uani 1 1 d
C4 C 0.26899(14) 0.5583(5) 0.89638(13) 0.0449(6) Uani 1 1 d
C5 C 0.31056(12) 0.4086(4) 0.85495(12) 0.0371(5) Uani 1 1 d
C6 C 0.38788(12) 0.4796(4) 0.84825(11) 0.0315(4) Uani 1 1 d
C7 C 0.44406(12) 0.3770(4) 0.80172(11) 0.0317(4) Uani 1 1 d
C8 C 0.52513(12) 0.5096(4) 0.83922(12) 0.0354(5) Uani 1 1 d
C9 C 0.57937(14) 0.5678(5) 0.78381(14) 0.0472(6) Uani 1 1 d
C10 C 0.53147(16) 0.6323(5) 0.70275(14) 0.0477(6) Uani 1 1 d
C11 C 0.46511(13) 0.4429(4) 0.67401(12) 0.0376(5) Uani 1 1 d
C12 C 0.57158(14) 0.3706(5) 0.90993(14) 0.0452(6) Uani 1 1 d
C13 C 0.41326(14) 0.4853(4) 0.59458(13) 0.0410(5) Uani 1 1 d
C14 C 0.40579(13) 0.3246(4) 0.53791(13) 0.0390(5) Uani 1 1 d
C15 C 0.35352(12) 0.3408(4) 0.45912(12) 0.0365(4) Uani 1 1 d
C16 C 0.35794(15) 0.1558(4) 0.40625(13) 0.0429(5) Uani 1 1 d
C17 C 0.30849(16) 0.1588(5) 0.33229(14) 0.0481(6) Uani 1 1 d
C18 C 0.25354(14) 0.3475(5) 0.30896(14) 0.0463(5) Uani 1 1 d
C19 C 0.24800(15) 0.5334(5) 0.36022(14) 0.0467(5) Uani 1 1 d
C20 C 0.29763(14) 0.5298(5) 0.43466(13) 0.0434(5) Uani 1 1 d
H2 H 0.4098(17) 0.993(7) 0.9480(17) 0.058(8) Uiso 1 1 d
H3 H 0.2746(18) 0.881(7) 0.9584(18) 0.064(8) Uiso 1 1 d
H4 H 0.2136(16) 0.510(5) 0.9019(14) 0.042(6) Uiso 1 1 d
H5 H 0.2845(17) 0.254(6) 0.8291(16) 0.052(7) Uiso 1 1 d
H7 H 0.4524(13) 0.197(5) 0.8058(12) 0.028(5) Uiso 1 1 d
H9A H 0.6187(19) 0.701(7) 0.8077(17) 0.063(9) Uiso 1 1 d
H9B H 0.6150(19) 0.416(7) 0.7801(17) 0.061(8) Uiso 1 1 d
H11 H 0.4924(15) 0.280(5) 0.6754(15) 0.044(7) Uiso 1 1 d
H10A H 0.5039(16) 0.788(6) 0.7019(15) 0.046(7) Uiso 1 1 d
H10B H 0.5671(17) 0.623(5) 0.6677(16) 0.052(8) Uiso 1 1 d
H13 H 0.3827(16) 0.641(6) 0.5862(14) 0.044(7) Uiso 1 1 d
H12A H 0.5860(16) 0.204(6) 0.8953(15) 0.045(7) Uiso 1 1 d
H12B H 0.6238(19) 0.452(6) 0.9334(17) 0.060(8) Uiso 1 1 d
H12C H 0.5358(18) 0.349(6) 0.9458(17) 0.059(8) Uiso 1 1 d
H14 H 0.4390(16) 0.173(6) 0.5501(16) 0.052(7) Uiso 1 1 d
H16 H 0.3937(16) 0.015(6) 0.4240(15) 0.046(7) Uiso 1 1 d
H17 H 0.3128(17) 0.022(7) 0.2984(16) 0.055(8) Uiso 1 1 d
H18 H 0.2170(16) 0.348(6) 0.2582(16) 0.048(7) Uiso 1 1 d
H19 H 0.2114(17) 0.657(6) 0.3437(16) 0.055(8) Uiso 1 1 d
H20 H 0.2921(17) 0.656(6) 0.4703(17) 0.054(8) Uiso 1 1 d

loop_
_atom_site_aniso_label
_atom_site_aniso_U_11
_atom_site_aniso_U_22
_atom_site_aniso_U_33
_atom_site_aniso_U_23
_atom_site_aniso_U_13
_atom_site_aniso_U_12
O1 0.0401(7) 0.0321(8) 0.0421(8) -0.0065(6) 0.0096(6) -0.0023(6)
O2 0.0332(7) 0.0422(8) 0.0320(7) -0.0031(6) 0.0075(5) -0.0013(6)
C1 0.0398(10) 0.0300(10) 0.0322(9) 0.0039(8) 0.0069(8) 0.0078(8)
C2 0.0551(13) 0.0377(11) 0.0373(11) -0.0019(9) 0.0084(10) 0.0157(10)
C3 0.0534(13) 0.0570(15) 0.0378(11) 0.0035(11) 0.0153(10) 0.0258(12)
C4 0.0363(11) 0.0593(15) 0.0419(12) 0.0124(11) 0.0150(9) 0.0139(10)
C5 0.0339(10) 0.0421(12) 0.0352(10) 0.0088(9) 0.0079(8) 0.0060(9)
C6 0.0337(9) 0.0301(10) 0.0302(9) 0.0045(7) 0.0063(7) 0.0066(8)
C7 0.0320(9) 0.0300(11) 0.0331(10) -0.0020(8) 0.0074(7) -0.0002(8)
C8 0.0317(9) 0.0374(11) 0.0370(10) -0.0075(9) 0.0077(8) 0.0004(8)
C9 0.0353(10) 0.0614(16) 0.0472(13) -0.0115(11) 0.0140(9) -0.0117(11)
C10 0.0526(14) 0.0508(15) 0.0441(13) -0.0047(10) 0.0205(11) -0.0134(12)
C11 0.0424(11) 0.0376(11) 0.0351(10) -0.0037(9) 0.0137(9) -0.0002(9)
C12 0.0347(11) 0.0527(15) 0.0451(12) -0.0059(11) 0.0031(9) 0.0099(10)
C13 0.0495(12) 0.0379(12) 0.0371(11) 0.0000(9) 0.0131(9) 0.0020(10)
C14 0.0410(10) 0.0386(11) 0.0396(11) -0.0021(9) 0.0139(9) 0.0015(9)
C15 0.0373(10) 0.0376(11) 0.0369(11) -0.0011(8) 0.0132(8) -0.0048(8)
C16 0.0501(12) 0.0342(11) 0.0438(12) -0.0037(10) 0.0100(10) -0.0012(10)
C17 0.0589(14) 0.0413(13) 0.0423(12) -0.0086(10) 0.0083(10) -0.0076(11)
C18 0.0474(12) 0.0504(13) 0.0383(12) 0.0024(10) 0.0045(10) -0.0098(11)
C19 0.0436(12) 0.0475(13) 0.0480(13) 0.0069(11) 0.0087(10) 0.0042(11)
C20 0.0472(12) 0.0417(12) 0.0434(12) -0.0027(10) 0.0148(10) 0.0031(10)

loop_
_atom_type_symbol
_atom_type_description
_atom_type_scat_dispersion_real
_atom_type_scat_dispersion_imag
_atom_type_scat_source
C C 0.0181 0.0091 'International Tables Vol C Tables 4.2.6.8 and 6.1.1.4'
H H 0.0000 0.0000 'International Tables Vol C Tables 4.2.6.8 and 6.1.1.4'
O O 0.0492 0.0322 'International Tables Vol C Tables 4.2.6.8 and 6.1.1.4'

loop_
_geom_angle_atom_site_label_1
_geom_angle_atom_site_label_2
_geom_angle_atom_site_label_3
_geom_angle
C1 O1 C8 105.57(15)
C7 O2 C11 114.53(15)
O1 C1 C6 113.50(17)
O1 C1 C2 124.8(2)
C6 C1 C2 121.7(2)
C1 C2 C3 116.8(2)
C1 C2 H2 119.9(18)
C3 C2 H2 123.3(18)
C4 C3 C2 122.0(2)
C4 C3 H3 120.2(19)
C2 C3 H3 117.7(19)
C3 C4 C5 120.3(2)
C3 C4 H4 120.4(16)
C5 C4 H4 119.3(16)
C6 C5 C4 118.3(2)
C6 C5 H5 120.6(16)
C4 C5 H5 121.1(17)
C5 C6 C1 120.83(19)
C5 C6 C7 131.5(2)
C1 C6 C7 107.27(17)
O2 C7 C6 105.56(15)
O2 C7 C8 114.72(16)
C6 C7 C8 100.72(16)
O2 C7 H7 110.6(13)
C6 C7 H7 115.1(13)
C8 C7 H7 109.9(13)
O1 C8 C12 106.89(16)
O1 C8 C9 108.37(19)
C12 C8 C9 112.04(18)
O1 C8 C7 103.97(15)
C12 C8 C7 110.48(18)
C9 C8 C7 114.48(17)
C10 C9 C8 113.74(18)
C10 C9 H9A 112.4(18)
C8 C9 H9A 107.9(18)
C10 C9 H9B 108.0(17)
C8 C9 H9B 108.3(17)
H9A C9 H9B 106(2)
C11 C10 C9 110.1(2)
C11 C10 H10A 106.7(16)
C9 C10 H10A 111.3(16)
C11 C10 H10B 105.1(17)
C9 C10 H10B 109.6(16)
H10A C10 H10B 114(2)
O2 C11 C13 105.26(16)
O2 C11 C10 108.52(17)
C13 C11 C10 115.44(19)
O2 C11 H11 111.0(15)
C13 C11 H11 108.8(15)
C10 C11 H11 107.8(15)
C8 C12 H12A 110.5(15)
C8 C12 H12B 110.9(19)
H12A C12 H12B 106(2)
C8 C12 H12C 109.2(18)
H12A C12 H12C 107(3)
H12B C12 H12C 113(3)
C14 C13 C11 123.3(2)
C14 C13 H13 120.4(15)
C11 C13 H13 116.3(15)
C13 C14 C15 128.0(2)
C13 C14 H14 116.2(17)
C15 C14 H14 115.8(17)
C20 C15 C16 117.7(2)
C20 C15 C14 123.2(2)
C16 C15 C14 119.0(2)
C17 C16 C15 121.3(2)
C17 C16 H16 120.0(16)
C15 C16 H16 118.5(16)
C18 C17 C16 120.3(2)
C18 C17 H17 122.0(17)
C16 C17 H17 117.7(17)
C17 C18 C19 119.6(2)
C17 C18 H18 121.1(18)
C19 C18 H18 119.3(18)
C18 C19 C20 120.1(2)
C18 C19 H19 118.3(18)
C20 C19 H19 121.6(18)
C19 C20 C15 121.0(2)
C19 C20 H20 119.6(17)
C15 C20 H20 119.3(17)

loop_
_geom_bond_atom_site_label_1
_geom_bond_atom_site_label_2
_geom_bond_distance
O1 C1 1.363(2)
O1 C8 1.478(2)
O2 C7 1.425(2)
O2 C11 1.438(2)
C1 C6 1.384(3)
C1 C2 1.389(3)
C2 C3 1.392(4)
C2 H2 0.97(3)
C3 C4 1.383(4)
C3 H3 1.00(3)
C4 C5 1.392(3)
C4 H4 0.99(3)
C5 C6 1.382(3)
C5 H5 1.01(3)
C6 C7 1.500(3)
C7 C8 1.544(3)
C7 H7 1.00(3)
C8 C12 1.519(3)
C8 C9 1.523(3)
C9 C10 1.519(4)
C9 H9A 1.01(3)
C9 H9B 1.04(4)
C10 C11 1.517(3)
C10 H10A 0.97(3)
C10 H10B 0.96(3)
C11 C13 1.494(3)
C11 H11 1.00(3)
C12 H12A 0.99(3)
C12 H12B 0.98(3)
C12 H12C 0.98(3)
C13 C14 1.322(3)
C13 H13 0.99(3)
C14 C15 1.471(3)
C14 H14 1.00(3)
C15 C20 1.393(3)
C15 C16 1.396(3)
C16 C17 1.381(3)
C16 H16 0.98(3)
C17 C18 1.380(4)
C17 H17 0.98(3)
C18 C19 1.384(4)
C18 H18 0.97(3)
C19 C20 1.389(3)
C19 H19 0.91(3)
C20 H20 0.95(3)
